data_7028075
loop_
_publ_author_name
'Narayan, Sanjay'
'Jain, Vimal K.'
'Varghese, Babu'

_publ_section_title
;
 Pyridine-2-selenolate complexes of palladium(II) and platinum(II):
 crystal structure of [(Prn3P)Cl2Pd(NC5H4Se)PdCl(PPrn3)]
;
_journal_issue 14
_journal_name_full 'Journal of the Chemical Society, Dalton Transactions'
_journal_page_first 2359
_journal_paper_doi 10.1039/a800758f
_journal_year 1998
_chemical_formula_sum 'C23 H46 Cl3 N P2 Pd2 Se'
_chemical_formula_weight 796.66
_chemical_name_systematic
; 
 ? 
;
_space_group_IT_number 2
_symmetry_cell_setting triclinic
_symmetry_space_group_name_Hall '-P 1'
_symmetry_space_group_name_H-M 'P -1'
_atom_sites_solution_hydrogens geom
_atom_sites_solution_primary direct
_atom_sites_solution_secondary difmap
_audit_creation_method SHELXL
_cell_angle_alpha 88.531(8)
_cell_angle_beta 84.457(11)
_cell_angle_gamma 61.357(12)
_cell_formula_units_Z 2
_cell_length_a 11.592(2)
_cell_length_b 11.9292(14)
_cell_length_c 13.6590(11)
_cell_measurement_reflns_used 25
_cell_measurement_temperature 293(2)
_cell_measurement_theta_max 15
_cell_measurement_theta_min 12
_cell_volume 1649.5(4)
_computing_cell_refinement 'CAD4 PROGRAMS'
_computing_data_collection 'CAD4 PROGRAMS'
_computing_data_reduction MOLEN
_computing_molecular_graphics ORTEP
_computing_publication_material 'SHELXL-93 (Sheldrick, 1993)'
_computing_structure_refinement 'SHELXL-93 (Sheldrick, 1993)'
_computing_structure_solution 'SHELXS-86 (Sheldrick, 1990)'
_diffrn_ambient_temperature 293(2)
_diffrn_measurement_device 'CAD4 DIFFRACTOMETER'
_diffrn_measurement_method 'OMEGA TWOTHETA'
_diffrn_radiation_monochromator graphite
_diffrn_radiation_source 'fine-focus sealed tube'
_diffrn_radiation_type MoK\a
_diffrn_radiation_wavelength 0.71073
_diffrn_reflns_av_R_equivalents 0.0260
_diffrn_reflns_av_sigmaI/netI 0.0292
_diffrn_reflns_limit_h_max 13
_diffrn_reflns_limit_h_min 0
_diffrn_reflns_limit_k_max 14
_diffrn_reflns_limit_k_min -12
_diffrn_reflns_limit_l_max 16
_diffrn_reflns_limit_l_min -16
_diffrn_reflns_number 6107
_diffrn_reflns_theta_max 24.98
_diffrn_reflns_theta_min 2.01
_diffrn_standards_decay_% 3
_diffrn_standards_interval_time '1 HOUR'
_diffrn_standards_number 2
_exptl_absorpt_coefficient_mu 2.546
_exptl_absorpt_correction_T_max 0.99
_exptl_absorpt_correction_T_min 0.77
_exptl_absorpt_correction_type psi-scan
_exptl_crystal_colour BROWN
_exptl_crystal_density_diffrn 1.604
_exptl_crystal_description PRISMATIC
_exptl_crystal_F_000 796
_exptl_crystal_size_max 0.3
_exptl_crystal_size_mid 0.2
_exptl_crystal_size_min 0.2
_refine_diff_density_max 0.559
_refine_diff_density_min -0.739
_refine_diff_density_rms 0.084
_refine_ls_extinction_coef 0.0025(3)
_refine_ls_extinction_expression Fc^*^=kFc[1+0.001xFc^2^\l^3^/sin(2\q)]^-1/4^
_refine_ls_extinction_method SHELXL
_refine_ls_goodness_of_fit_all 1.093
_refine_ls_goodness_of_fit_obs 1.035
_refine_ls_matrix_type full
_refine_ls_number_parameters 290
_refine_ls_number_reflns 5789
_refine_ls_number_restraints 0
_refine_ls_restrained_S_all 1.094
_refine_ls_restrained_S_obs 1.035
_refine_ls_R_factor_all 0.0647
_refine_ls_R_factor_obs 0.0381
_refine_ls_shift/esd_max 0.090
_refine_ls_shift/esd_mean 0.006
_refine_ls_structure_factor_coef Fsqd
_refine_ls_weighting_details 'w=1/[\s^2^(Fo^2^)+(0.0479P)^2^+1.8190P] where P=(Fo^2^+2Fc^2^)/3'
_refine_ls_weighting_scheme calc
_refine_ls_wR_factor_all 0.1057
_refine_ls_wR_factor_obs 0.0851
_reflns_number_observed 4252
_reflns_number_total 5790
_reflns_observed_criterion >2sigma(I)
_cod_data_source_file f800758sup1.cif
_cod_data_source_block vkj67
_cod_depositor_comments
;
The following automatic conversions were performed:

'_symmetry_cell_setting' value 'TRICLINIC' changed to 'triclinic'
according to /home/saulius/struct/CIF-dictionaries/cif_core.dic
dictionary named 'cif_core.dic' version 2.4.2 from
2011-04-26.

'_exptl_absorpt_correction_type' value 'PSISCAN' changed
to 'psi-scan' according to
/home/saulius/struct/CIF-dictionaries/cif_core.dic dictionary named
'cif_core.dic' version 2.4.2 from 2011-04-26.

Automatic conversion script
Id: cif_fix_values 1891 2012-01-12 08:04:46Z andrius 

The following automatic conversions were performed:

'_refine_ls_weighting_scheme' value 'calc
w=1/[\s^2^(Fo^2^)+(0.0479P)^2^+1.8190P] where P=(Fo^2^+2Fc^2^)/3' was
changed to 'calc'. New tag '_refine_ls_weighting_details' was
created. The value of the new tag was set to
'w=1/[\s^2^(Fo^2^)+(0.0479P)^2^+1.8190P] where P=(Fo^2^+2Fc^2^)/3'.

Automatic conversion script
Id: cif_fix_values 3143 2015-03-26 13:38:13Z robertas 
;
_cod_original_cell_volume 1649.4(4)
_cod_original_sg_symbol_H-M P-1
_cod_database_code 7028075

loop_
_symmetry_equiv_pos_as_xyz
'x, y, z'
'-x, -y, -z'

loop_
_atom_site_aniso_label
_atom_site_aniso_U_11
_atom_site_aniso_U_22
_atom_site_aniso_U_33
_atom_site_aniso_U_23
_atom_site_aniso_U_13
_atom_site_aniso_U_12
Pd1 0.0525(2) 0.0692(3) 0.0540(2) 0.0048(2) -0.0042(2) -0.0275(2)
Pd2 0.0617(3) 0.0564(3) 0.0529(2) 0.0029(2) -0.0064(2) -0.0344(2)
Se 0.0629(3) 0.0657(4) 0.0670(4) 0.0017(3) -0.0070(3) -0.0308(3)
Cl1 0.0633(8) 0.0748(10) 0.0897(11) 0.0162(8) -0.0173(8) -0.0244(8)
Cl2 0.0758(9) 0.0764(10) 0.0729(9) -0.0075(8) -0.0099(8) -0.0209(8)
Cl3 0.0903(11) 0.0993(13) 0.1197(14) 0.0495(11) -0.0487(11) -0.0562(10)
P1 0.0617(9) 0.0862(11) 0.0623(9) 0.0066(8) -0.0050(7) -0.0395(8)
P2 0.0788(10) 0.0724(10) 0.0566(8) 0.0074(7) -0.0149(7) -0.0485(8)
N 0.060(3) 0.070(3) 0.053(2) 0.002(2) -0.005(2) -0.038(2)
C1 0.060(3) 0.070(4) 0.061(3) -0.002(3) -0.004(3) -0.036(3)
C2 0.079(4) 0.104(5) 0.061(4) -0.011(3) -0.001(3) -0.045(4)
C3 0.094(5) 0.126(6) 0.059(4) -0.005(4) -0.007(4) -0.064(5)
C4 0.089(5) 0.107(5) 0.067(4) 0.011(4) -0.023(3) -0.058(4)
C5 0.067(4) 0.079(4) 0.072(4) 0.007(3) -0.009(3) -0.039(3)
C6 0.282(13) 0.221(11) 0.101(6) 0.062(7) -0.080(8) -0.223(11)
C7 0.160(8) 0.099(6) 0.131(7) 0.013(5) -0.049(6) -0.090(6)
C8 0.136(7) 0.114(6) 0.124(7) -0.022(5) 0.002(5) -0.094(6)
C9 0.062(4) 0.105(5) 0.072(4) 0.025(4) -0.007(3) -0.020(4)
C10 0.123(6) 0.067(4) 0.093(5) 0.013(4) 0.000(5) -0.033(4)
C11 0.215(12) 0.076(6) 0.161(10) 0.015(6) 0.024(9) -0.001(7)
C12 0.083(4) 0.073(4) 0.059(3) 0.002(3) -0.007(3) -0.029(3)
C13 0.102(5) 0.086(5) 0.062(4) 0.005(3) -0.009(3) -0.053(4)
C14 0.122(6) 0.134(7) 0.055(4) 0.007(4) -0.006(4) -0.062(5)
C15 0.075(4) 0.091(5) 0.082(4) -0.001(4) -0.003(3) -0.047(4)
C16 0.102(5) 0.105(6) 0.078(4) 0.002(4) -0.008(4) -0.062(5)
C17 0.156(9) 0.123(8) 0.150(9) -0.037(7) 0.021(7) -0.087(7)
C18 0.086(4) 0.120(6) 0.068(4) -0.001(4) 0.003(3) -0.064(4)
C19 0.159(8) 0.163(9) 0.088(6) -0.035(6) 0.041(6) -0.102(8)
C20 0.205(12) 0.254(15) 0.130(9) -0.077(9) 0.081(9) -0.154(12)
C21 0.069(4) 0.096(5) 0.092(5) 0.011(4) -0.014(3) -0.045(4)
C22 0.109(6) 0.121(6) 0.092(5) 0.014(5) -0.029(4) -0.071(5)
C23 0.143(7) 0.141(7) 0.141(7) 0.063(6) -0.076(6) -0.103(7)

loop_
_atom_site_label
_atom_site_type_symbol
_atom_site_fract_x
_atom_site_fract_y
_atom_site_fract_z
_atom_site_U_iso_or_equiv
_atom_site_thermal_displace_type
_atom_site_occupancy
_atom_site_calc_flag
_atom_site_refinement_flags
Pd1 Pd 0.00545(4) 0.29148(4) 0.83287(3) 0.05940(15) Uani 1 d .
Pd2 Pd 0.34790(4) 0.22849(4) 0.73715(3) 0.05445(14) Uani 1 d .
Se Se 0.15171(6) 0.39301(6) 0.82799(4) 0.0652(2) Uani 1 d .
Cl1 Cl -0.12762(15) 0.4647(2) 0.74434(13) 0.0791(4) Uani 1 d .
Cl2 Cl 0.5481(2) 0.0556(2) 0.68469(12) 0.0812(4) Uani 1 d .
Cl3 Cl 0.1441(2) 0.1169(2) 0.91625(15) 0.0967(6) Uani 1 d .
P1 P -0.1383(2) 0.2138(2) 0.85031(12) 0.0685(4) Uani 1 d .
P2 P 0.2836(2) 0.2723(2) 0.58513(11) 0.0636(4) Uani 1 d .
N N 0.3796(4) 0.2185(4) 0.8870(3) 0.0582(11) Uani 1 d .
C1 C 0.2668(5) 0.3087(6) 0.9298(4) 0.0614(13) Uani 1 d .
C2 C 0.2452(7) 0.3332(7) 1.0291(4) 0.081(2) Uani 1 d .
H2 H 0.1646(7) 0.3973(7) 1.0570(4) 0.097 Uiso 1 calc R
C3 C 0.3440(7) 0.2617(8) 1.0859(5) 0.088(2) Uani 1 d .
H3 H 0.3318(7) 0.2763(8) 1.1536(5) 0.106 Uiso 1 calc R
C4 C 0.4632(7) 0.1669(7) 1.0422(5) 0.082(2) Uani 1 d .
H4 H 0.5324(7) 0.1178(7) 1.0799(5) 0.098 Uiso 1 calc R
C5 C 0.4769(6) 0.1470(6) 0.9426(4) 0.071(2) Uani 1 d .
H5 H 0.5558(6) 0.0821(6) 0.9129(4) 0.086 Uiso 1 calc R
C6 C 0.1941(12) 0.1941(11) 0.5509(6) 0.155(5) Uani 1 d .
H6A H 0.1012(12) 0.2546(11) 0.5654(6) 0.186 Uiso 1 calc R
H6B H 0.2097(12) 0.1830(11) 0.4798(6) 0.186 Uiso 1 calc R
C7 C 0.2108(10) 0.0829(8) 0.5861(7) 0.116(3) Uani 1 d .
H7A H 0.1828(10) 0.0961(8) 0.6560(7) 0.139 Uiso 1 calc R
H7B H 0.3049(10) 0.0242(8) 0.5795(7) 0.139 Uiso 1 calc R
C8 C 0.1443(8) 0.0163(8) 0.5441(6) 0.111(3) Uani 1 d .
H8A H 0.1674(8) -0.0625(8) 0.5774(6) 0.167 Uiso 1 calc R
H8B H 0.1727(8) -0.0014(8) 0.4752(6) 0.167 Uiso 1 calc R
H8C H 0.0503(8) 0.0700(8) 0.5528(6) 0.167 Uiso 1 calc R
C9 C 0.1721(6) 0.4407(7) 0.5686(5) 0.088(2) Uani 1 d .
H9A H 0.1480(6) 0.4529(7) 0.5016(5) 0.106 Uiso 1 calc R
H9B H 0.0920(6) 0.4664(7) 0.6123(5) 0.106 Uiso 1 calc R
C10 C 0.2320(8) 0.5265(6) 0.5892(6) 0.101(2) Uani 1 d .
H10A H 0.2547(8) 0.5159(6) 0.6566(6) 0.121 Uiso 1 calc R
H10B H 0.3126(8) 0.5007(6) 0.5461(6) 0.121 Uiso 1 calc R
C11 C 0.1387(12) 0.6640(8) 0.5737(8) 0.183(6) Uani 1 d .
H11A H 0.1792(12) 0.7149(8) 0.5874(8) 0.274 Uiso 1 calc R
H11B H 0.0594(12) 0.6902(8) 0.6170(8) 0.274 Uiso 1 calc R
H11C H 0.1175(12) 0.6752(8) 0.5067(8) 0.274 Uiso 1 calc R
C12 C 0.4176(6) 0.2317(6) 0.4914(4) 0.076(2) Uani 1 d .
H12A H 0.4744(6) 0.2627(6) 0.5136(4) 0.091 Uiso 1 calc R
H12B H 0.4686(6) 0.1392(6) 0.4871(4) 0.091 Uiso 1 calc R
C13 C 0.3874(7) 0.2789(7) 0.3886(4) 0.080(2) Uani 1 d .
H13A H 0.3377(7) 0.2422(7) 0.3624(4) 0.096 Uiso 1 calc R
H13B H 0.3324(7) 0.3710(7) 0.3915(4) 0.096 Uiso 1 calc R
C14 C 0.5090(8) 0.2456(8) 0.3202(5) 0.103(2) Uani 1 d .
H14A H 0.4842(8) 0.2777(8) 0.2561(5) 0.155 Uiso 1 calc R
H14B H 0.5631(8) 0.1544(8) 0.3158(5) 0.155 Uiso 1 calc R
H14C H 0.5577(8) 0.2832(8) 0.3448(5) 0.155 Uiso 1 calc R
C15 C -0.0690(6) 0.0481(6) 0.8116(5) 0.080(2) Uani 1 d .
H15A H -0.0379(6) 0.0406(6) 0.7423(5) 0.096 Uiso 1 calc R
H15B H 0.0074(6) -0.0023(6) 0.8472(5) 0.096 Uiso 1 calc R
C16 C -0.1597(7) -0.0106(7) 0.8257(5) 0.090(2) Uani 1 d .
H16A H -0.1877(7) -0.0082(7) 0.8952(5) 0.108 Uiso 1 calc R
H16B H -0.2378(7) 0.0402(7) 0.7919(5) 0.108 Uiso 1 calc R
C17 C -0.0958(10) -0.1450(9) 0.7880(8) 0.136(4) Uani 1 d .
H17A H -0.1572(10) -0.1776(9) 0.7986(8) 0.205 Uiso 1 calc R
H17B H -0.0196(10) -0.1962(9) 0.8223(8) 0.205 Uiso 1 calc R
H17C H -0.0694(10) -0.1478(9) 0.7189(8) 0.205 Uiso 1 calc R
C18 C -0.1966(7) 0.2210(7) 0.9798(5) 0.086(2) Uani 1 d .
H18A H -0.2650(7) 0.1958(7) 0.9861(5) 0.103 Uiso 1 calc R
H18B H -0.1241(7) 0.1600(7) 1.0151(5) 0.103 Uiso 1 calc R
C19 C -0.2509(10) 0.3522(10) 1.0271(6) 0.130(3) Uani 1 d .
H19A H -0.1788(10) 0.3717(10) 1.0286(6) 0.155 Uiso 1 calc R
H19B H -0.3138(10) 0.4144(10) 0.9858(6) 0.155 Uiso 1 calc R
C20 C -0.3153(12) 0.3682(13) 1.1263(8) 0.184(6) Uani 1 d .
H20A H -0.3461(12) 0.4539(13) 1.1498(8) 0.276 Uiso 1 calc R
H20B H -0.2535(12) 0.3091(13) 1.1688(8) 0.276 Uiso 1 calc R
H20C H -0.3888(12) 0.3521(13) 1.1259(8) 0.276 Uiso 1 calc R
C21 C -0.2876(6) 0.2988(7) 0.7895(5) 0.083(2) Uani 1 d .
H21A H -0.3506(6) 0.2721(7) 0.8170(5) 0.100 Uiso 1 calc R
H21B H -0.3252(6) 0.3893(7) 0.8048(5) 0.100 Uiso 1 calc R
C22 C -0.2724(8) 0.2813(8) 0.6806(6) 0.100(2) Uani 1 d .
H22A H -0.2480(8) 0.1936(8) 0.6643(6) 0.119 Uiso 1 calc R
H22B H -0.2021(8) 0.2979(8) 0.6525(6) 0.119 Uiso 1 calc R
C23 C -0.4003(9) 0.3713(9) 0.6366(7) 0.124(3) Uani 1 d .
H23A H -0.3882(9) 0.3583(9) 0.5665(7) 0.186 Uiso 1 calc R
H23B H -0.4238(9) 0.4582(9) 0.6520(7) 0.186 Uiso 1 calc R
H23C H -0.4696(9) 0.3540(9) 0.6637(7) 0.186 Uiso 1 calc R

loop_
_atom_type_symbol
_atom_type_description
_atom_type_scat_dispersion_real
_atom_type_scat_dispersion_imag
_atom_type_scat_source
Pd Pd -0.9988 1.0072 'International Tables Vol C Tables 4.2.6.8 and 6.1.1.4'
Se Se -0.0929 2.2259 'International Tables Vol C Tables 4.2.6.8 and 6.1.1.4'
Cl Cl 0.1484 0.1585 'International Tables Vol C Tables 4.2.6.8 and 6.1.1.4'
P P 0.1023 0.0942 'International Tables Vol C Tables 4.2.6.8 and 6.1.1.4'
N N 0.0061 0.0033 'International Tables Vol C Tables 4.2.6.8 and 6.1.1.4'
C C 0.0033 0.0016 'International Tables Vol C Tables 4.2.6.8 and 6.1.1.4'
H H 0.0000 0.0000 'International Tables Vol C Tables 4.2.6.8 and 6.1.1.4'

loop_
_geom_angle_atom_site_label_1
_geom_angle_atom_site_label_2
_geom_angle_atom_site_label_3
_geom_angle
_geom_angle_publ_flag
P1 Pd1 Cl3 86.81(6) y
P1 Pd1 Cl1 94.41(6) y
Cl3 Pd1 Cl1 177.84(7) y
P1 Pd1 Se 174.16(5) ?
Cl3 Pd1 Se 94.17(5) y
Cl1 Pd1 Se 84.79(5) y
N Pd2 P2 169.98(13) y
N Pd2 Cl2 96.34(13) y
P2 Pd2 Cl2 93.50(6) y
N Pd2 Se 71.25(12) y
P2 Pd2 Se 98.99(5) y
Cl2 Pd2 Se 167.35(5) y
C1 Se Pd2 77.2(2) ?
C1 Se Pd1 104.0(2) ?
Pd2 Se Pd1 99.80(3) y
C21 P1 C15 105.5(3) ?
C21 P1 C18 104.2(3) ?
C15 P1 C18 105.7(3) ?
C21 P1 Pd1 116.6(2) ?
C15 P1 Pd1 114.5(2) ?
C18 P1 Pd1 109.3(2) ?
C6 P2 C12 106.6(4) ?
C6 P2 C9 104.0(5) ?
C12 P2 C9 104.8(3) ?
C6 P2 Pd2 113.8(3) ?
C12 P2 Pd2 113.5(2) ?
C9 P2 Pd2 113.3(2) ?
C1 N C5 119.0(5) ?
C1 N Pd2 103.9(3) ?
C5 N Pd2 137.1(4) ?
N C1 C2 122.8(6) ?
N C1 Se 107.6(4) ?
C2 C1 Se 129.6(5) ?
C3 C2 C1 118.5(6) ?
C2 C3 C4 119.5(6) ?
C5 C4 C3 118.6(6) ?
N C5 C4 121.6(6) ?
C7 C6 P2 124.0(7) ?
C6 C7 C8 120.4(8) ?
C10 C9 P2 113.0(5) ?
C11 C10 C9 111.7(8) ?
C13 C12 P2 119.1(5) ?
C14 C13 C12 113.0(6) ?
C16 C15 P1 116.7(5) ?
C17 C16 C15 112.8(7) ?
C19 C18 P1 113.4(5) ?
C20 C19 C18 115.7(8) ?
C22 C21 P1 115.9(5) ?
C21 C22 C23 111.0(7) ?

loop_
_geom_bond_atom_site_label_1
_geom_bond_atom_site_label_2
_geom_bond_distance
_geom_bond_publ_flag
Pd1 P1 2.255(2) y
Pd1 Cl3 2.289(2) y
Pd1 Cl1 2.300(2) y
Pd1 Se 2.5077(8) y
Pd2 N 2.104(4) y
Pd2 P2 2.2384(15) y
Pd2 Cl2 2.306(2) y
Pd2 Se 2.4215(9) y
Se C1 1.930(6) y
P1 C21 1.807(6) ?
P1 C15 1.812(7) ?
P1 C18 1.820(6) ?
P2 C6 1.792(7) ?
P2 C12 1.793(6) ?
P2 C9 1.817(7) ?
N C1 1.321(7) ?
N C5 1.337(7) ?
C1 C2 1.368(8) ?
C2 C3 1.357(9) ?
C3 C4 1.386(10) ?
C4 C5 1.368(8) ?
C6 C7 1.329(11) ?
C7 C8 1.501(9) ?
C9 C10 1.532(10) ?
C10 C11 1.493(10) ?
C12 C13 1.509(8) ?
C13 C14 1.498(9) ?
C15 C16 1.514(9) ?
C16 C17 1.487(10) ?
C18 C19 1.515(10) ?
C19 C20 1.453(11) ?
C21 C22 1.489(9) ?
C22 C23 1.525(10) ?
